data_7056438
loop_
_publ_author_name
'Beyer, Ole'
'Homburg, Thomas'
'Albat, Martin'
'Stock, Norbert'
'Luening, Ulrich'

_publ_section_title
;
 Synthesis of phosphonosulfonic acid building blocks as linkers for
 coordination polymers
;
_journal_name_full 'New J. Chem.'
_journal_paper_doi 10.1039/C7NJ01697B
_journal_year 2017
_chemical_formula_sum 'C15 H26 La2 O22 P3 S3'
_chemical_formula_weight 1025.27
_space_group_crystal_system monoclinic
_space_group_IT_number 12
_space_group_name_Hall '-C 2y'
_space_group_name_H-M_alt 'C 1 2/m 1'
_symmetry_space_group_name_Hall '-C 2y'
_symmetry_space_group_name_H-M 'C 1 2/m 1'
_atom_sites_solution_hydrogens geom
_audit_creation_method SHELXL-2014/7
_audit_update_record
;
2017-07-03 deposited with the CCDC.
2017-07-12 downloaded from the CCDC.
;
_cell_angle_alpha 90
_cell_angle_beta 118.51(3)
_cell_angle_gamma 90
_cell_formula_units_Z 4
_cell_length_a 20.047(4)
_cell_length_b 11.357(2)
_cell_length_c 18.677(4)
_cell_measurement_reflns_used 26130
_cell_measurement_temperature 170(2)
_cell_measurement_theta_max 56.01
_cell_measurement_theta_min 4.07
_cell_volume 3736.6(17)
_computing_cell_refinement 'X-AREA (STOE, 2008)'
_computing_data_collection 'X-AREA (STOE, 2008)'
_computing_data_reduction 'X-AREA (STOE, 2008)'
_computing_molecular_graphics 'Diamond (Brandenburg, 1999)'
_computing_structure_refinement 'SHELXL-2014/7 (Sheldrick, 2014)'
_computing_structure_solution 'SHELXT-2014/7 (Sheldrick, 2014)'
_diffrn_ambient_temperature 170(2)
_diffrn_measured_fraction_theta_full 0.997
_diffrn_measured_fraction_theta_max 0.995
_diffrn_measurement_device_type 'STOE IPDS-2'
_diffrn_measurement_method 'Omega scan'
_diffrn_radiation_type MoK\a
_diffrn_radiation_wavelength 0.71073
_diffrn_reflns_av_R_equivalents 0.0675
_diffrn_reflns_av_unetI/netI 0.0387
_diffrn_reflns_Laue_measured_fraction_full 0.997
_diffrn_reflns_Laue_measured_fraction_max 0.995
_diffrn_reflns_limit_h_max 25
_diffrn_reflns_limit_h_min -25
_diffrn_reflns_limit_k_max 14
_diffrn_reflns_limit_k_min -14
_diffrn_reflns_limit_l_max 24
_diffrn_reflns_limit_l_min -24
_diffrn_reflns_number 19490
_diffrn_reflns_point_group_measured_fraction_full 0.997
_diffrn_reflns_point_group_measured_fraction_max 0.995
_diffrn_reflns_theta_full 25.242
_diffrn_reflns_theta_max 27.449
_diffrn_reflns_theta_min 2.036
_exptl_absorpt_coefficient_mu 2.626
_exptl_absorpt_correction_T_max 0.8019
_exptl_absorpt_correction_T_min 0.6378
_exptl_absorpt_correction_type numerical
_exptl_absorpt_process_details 'X-RED and X-SHAPE (STOE, 2008)'
_exptl_crystal_density_diffrn 1.823
_exptl_crystal_description prism
_exptl_crystal_F_000 1996
_exptl_crystal_size_max 0.1333
_exptl_crystal_size_mid 0.1059
_exptl_crystal_size_min 0.0603
_refine_diff_density_max 1.523
_refine_diff_density_min -1.914
_refine_diff_density_rms 0.181
_refine_ls_extinction_method none
_refine_ls_goodness_of_fit_ref 1.004
_refine_ls_hydrogen_treatment constr
_refine_ls_matrix_type full
_refine_ls_number_parameters 217
_refine_ls_number_reflns 4470
_refine_ls_number_restraints 0
_refine_ls_restrained_S_all 1.004
_refine_ls_R_factor_all 0.0724
_refine_ls_R_factor_gt 0.0667
_refine_ls_shift/su_max 0.001
_refine_ls_shift/su_mean 0.000
_refine_ls_structure_factor_coef Fsqd
_refine_ls_weighting_details 'w=1/[\s^2^(Fo^2^)+(0.0506P)^2^+130.8599P] where P=(Fo^2^+2Fc^2^)/3'
_refine_ls_weighting_scheme calc
_refine_ls_wR_factor_gt 0.1654
_refine_ls_wR_factor_ref 0.1685
_reflns_Friedel_coverage 0.000
_reflns_number_gt 3990
_reflns_number_total 4470
_reflns_threshold_expression 'I > 2\s(I)'
_cod_data_source_file c7nj01697b2.cif
_cod_data_source_block thc1
_cod_original_cell_volume 3736.3(16)
_cod_database_code 7056438
_shelx_shelxl_version_number 2014/7
_shelx_space_group_comment
;
The symmetry employed for this shelxl refinement is uniquely defined
by the following loop, which should always be used as a source of
symmetry information in preference to the above space-group names.
They are only intended as comments.
;

loop_
_space_group_symop_operation_xyz
'x, y, z'
'-x, y, -z'
'x+1/2, y+1/2, z'
'-x+1/2, y+1/2, -z'
'-x, -y, -z'
'x, -y, z'
'-x+1/2, -y+1/2, -z'
'x+1/2, -y+1/2, z'

loop_
_atom_site_label
_atom_site_type_symbol
_atom_site_fract_x
_atom_site_fract_y
_atom_site_fract_z
_atom_site_U_iso_or_equiv
_atom_site_adp_type
_atom_site_occupancy
_atom_site_site_symmetry_order
_atom_site_calc_flag
_atom_site_refinement_flags_posn
_atom_site_refinement_flags_adp
_atom_site_refinement_flags_occupancy
_atom_site_disorder_assembly
_atom_site_disorder_group
La1 La 0.80074(4) 0.5000 0.69994(4) 0.03173(18) Uani 1 2 d S T P A .
La2 La 0.77987(4) 0.0000 0.68406(4) 0.03557(19) Uani 1 2 d S T P A .
O1 O 0.6987(5) 0.5000 0.5458(5) 0.046(2) Uani 1 2 d S T P . .
O2 O 0.6799(6) 0.0000 0.5264(6) 0.053(2) Uani 1 2 d S T P . .
O3 O 0.7607(10) 0.0000 0.8162(10) 0.096(5) Uani 1 2 d S T P . .
O4 O 0.7811(10) 0.5000 0.8323(9) 0.097(5) Uani 1 2 d S T P . .
S1 S 0.65849(12) 0.25291(19) 0.67967(14) 0.0361(4) Uani 0.5 1 d . . P A 1
P1 P 0.65849(12) 0.25291(19) 0.67967(14) 0.0361(4) Uani 0.5 1 d . . P A 2
O5 O 0.6816(3) 0.1386(6) 0.6590(5) 0.0550(18) Uani 1 1 d . . . . .
O6 O 0.7081(3) 0.3513(6) 0.6857(5) 0.0525(17) Uani 1 1 d . . . . .
O7 O 0.6530(4) 0.2385(8) 0.7571(4) 0.063(2) Uani 1 1 d . . . . .
C1 C 0.5648(4) 0.2822(7) 0.6007(5) 0.0356(17) Uani 1 1 d . . . . .
H1B H 0.5654 0.2909 0.5483 0.043 Uiso 1 1 calc R U . A 1
H1A H 0.5315 0.2148 0.5956 0.043 Uiso 1 1 calc R U . A 1
C2 C 0.5335(4) 0.3918(7) 0.6177(5) 0.0322(16) Uani 1 1 d . . . . .
C3 C 0.5537(6) 0.5000 0.5984(7) 0.034(2) Uani 1 2 d S T P . .
H3 H 0.5829 0.5000 0.5706 0.041 Uiso 1 2 calc R U P . .
C4 C 0.4694(6) 0.5000 0.6783(7) 0.030(2) Uani 1 2 d S T P . .
H4 H 0.4415 0.5000 0.7075 0.036 Uiso 1 2 calc R U P . .
C5 C 0.4895(4) 0.3922(7) 0.6573(5) 0.0313(15) Uani 1 1 d . . . . .
C6 C 0.4602(5) 0.2813(7) 0.6762(5) 0.0372(17) Uani 1 1 d . . . . .
H6B H 0.4665 0.2868 0.7320 0.045 Uiso 1 1 calc R U . B 1
H6A H 0.4907 0.2137 0.6748 0.045 Uiso 1 1 calc R U . B 1
S2 S 0.36183(12) 0.25539(19) 0.60548(13) 0.0366(4) Uani 0.5 1 d . . P C 1
P2 P 0.36183(12) 0.25539(19) 0.60548(13) 0.0366(4) Uani 0.5 1 d . . P C 2
O8 O 0.3398(4) 0.1406(6) 0.6250(4) 0.0499(16) Uani 1 1 d . . . . .
O9 O 0.3172(4) 0.3566(6) 0.6091(4) 0.0497(16) Uani 1 1 d . . . . .
O10 O 0.3574(4) 0.2513(6) 0.5223(4) 0.0499(16) Uani 1 1 d . . . . .
S3 S 0.89193(13) 0.7571(2) 0.84216(14) 0.0419(5) Uani 0.5 1 d . . P A 1
P3 P 0.89193(13) 0.7571(2) 0.84216(14) 0.0419(5) Uani 0.5 1 d . . P A 2
O11 O 0.8875(4) 0.6399(6) 0.8046(4) 0.0562(18) Uani 1 1 d . . . . .
O12 O 0.8485(5) 0.7577(10) 0.8897(5) 0.089(3) Uani 1 1 d . . . . .
O13 O 0.8673(4) 0.8560(6) 0.7835(4) 0.0520(17) Uani 1 1 d . . . . .
C7 C 0.9896(5) 0.7809(8) 0.9139(5) 0.0413(19) Uani 1 1 d . . . . .
H7B H 1.0091 0.7131 0.9517 0.050 Uiso 1 1 calc R U . A 1
H7A H 1.0197 0.7874 0.8848 0.050 Uiso 1 1 calc R U . A 1
C8 C 0.9981(5) 0.8930(8) 0.9620(5) 0.0382(18) Uani 1 1 d . . . . .
C9 C 0.9948(7) 1.0000 0.9242(7) 0.038(3) Uani 1 2 d S T P . .
H9 H 0.9902 1.0000 0.8712 0.046 Uiso 1 2 calc R U P . .

loop_
_atom_site_aniso_label
_atom_site_aniso_U_11
_atom_site_aniso_U_22
_atom_site_aniso_U_33
_atom_site_aniso_U_23
_atom_site_aniso_U_13
_atom_site_aniso_U_12
La1 0.0358(3) 0.0233(3) 0.0327(3) 0.000 0.0135(3) 0.000
La2 0.0301(3) 0.0291(3) 0.0433(4) 0.000 0.0141(3) 0.000
O1 0.052(5) 0.042(5) 0.041(5) 0.000 0.019(4) 0.000
O2 0.052(5) 0.062(7) 0.039(5) 0.000 0.016(4) 0.000
O3 0.145(14) 0.067(9) 0.101(11) 0.000 0.079(11) 0.000
O4 0.139(13) 0.101(12) 0.088(10) 0.000 0.083(10) 0.000
S1 0.0330(9) 0.0279(10) 0.0460(11) 0.0003(9) 0.0178(9) 0.0022(8)
P1 0.0330(9) 0.0279(10) 0.0460(11) 0.0003(9) 0.0178(9) 0.0022(8)
O5 0.038(3) 0.033(3) 0.083(5) -0.007(3) 0.019(3) 0.007(3)
O6 0.038(3) 0.033(3) 0.079(5) 0.009(3) 0.023(3) -0.005(3)
O7 0.056(4) 0.086(6) 0.043(4) 0.012(4) 0.022(3) 0.018(4)
C1 0.034(4) 0.029(4) 0.042(4) -0.010(3) 0.017(3) 0.000(3)
C2 0.032(3) 0.030(4) 0.036(4) -0.002(3) 0.017(3) 0.000(3)
C3 0.029(5) 0.034(6) 0.038(6) 0.000 0.016(5) 0.000
C4 0.033(5) 0.022(5) 0.038(5) 0.000 0.019(4) 0.000
C5 0.028(3) 0.027(4) 0.039(4) 0.001(3) 0.016(3) 0.000(3)
C6 0.044(4) 0.023(4) 0.049(5) 0.002(3) 0.026(4) 0.000(3)
S2 0.0399(10) 0.0296(10) 0.0424(11) -0.0005(9) 0.0213(9) -0.0014(8)
P2 0.0399(10) 0.0296(10) 0.0424(11) -0.0005(9) 0.0213(9) -0.0014(8)
O8 0.058(4) 0.036(3) 0.061(4) 0.004(3) 0.033(3) -0.005(3)
O9 0.043(3) 0.039(4) 0.066(4) -0.001(3) 0.026(3) 0.005(3)
O10 0.052(4) 0.057(4) 0.048(4) -0.005(3) 0.030(3) -0.010(3)
S3 0.0433(11) 0.0344(11) 0.0377(11) -0.0046(9) 0.0110(9) -0.0033(9)
P3 0.0433(11) 0.0344(11) 0.0377(11) -0.0046(9) 0.0110(9) -0.0033(9)
O11 0.056(4) 0.036(4) 0.046(4) -0.002(3) 0.000(3) 0.001(3)
O12 0.074(5) 0.143(10) 0.064(5) -0.035(6) 0.045(4) -0.043(6)
O13 0.048(4) 0.041(4) 0.048(4) 0.004(3) 0.008(3) 0.007(3)
C7 0.040(4) 0.034(4) 0.036(4) 0.000(3) 0.007(3) 0.006(3)
C8 0.039(4) 0.030(4) 0.035(4) -0.001(3) 0.008(3) 0.000(3)
C9 0.038(6) 0.038(6) 0.030(5) 0.000 0.009(5) 0.000

loop_
_atom_type_symbol
_atom_type_description
_atom_type_scat_dispersion_real
_atom_type_scat_dispersion_imag
_atom_type_scat_source
C C 0.0033 0.0016 'International Tables Vol C Tables 4.2.6.8 and 6.1.1.4'
H H 0.0000 0.0000 'International Tables Vol C Tables 4.2.6.8 and 6.1.1.4'
O O 0.0106 0.0060 'International Tables Vol C Tables 4.2.6.8 and 6.1.1.4'
P P 0.1023 0.0942 'International Tables Vol C Tables 4.2.6.8 and 6.1.1.4'
S S 0.1246 0.1234 'International Tables Vol C Tables 4.2.6.8 and 6.1.1.4'
La La -0.2871 2.4523 'International Tables Vol C Tables 4.2.6.8 and 6.1.1.4'

loop_
_geom_angle_atom_site_label_1
_geom_angle_atom_site_label_2
_geom_angle_atom_site_label_3
_geom_angle
_geom_angle_site_symmetry_1
_geom_angle_site_symmetry_3
O6 La1 O6 88.1(3) . 6_565
O6 La1 O11 138.2(3) . .
O6 La1 O11 81.5(2) 6_565 .
O6 La1 O11 81.5(2) . 6_565
O6 La1 O11 138.2(3) 6_565 6_565
O11 La1 O11 79.9(3) . 6_565
O6 La1 O8 85.5(2) . 8
O6 La1 O8 144.6(2) 6_565 8
O11 La1 O8 124.5(2) . 8
O11 La1 O8 75.0(2) 6_565 8
O6 La1 O8 144.6(2) . 3
O6 La1 O8 85.5(2) 6_565 3
O11 La1 O8 75.0(2) . 3
O11 La1 O8 124.5(2) 6_565 3
O8 La1 O8 80.0(3) 8 3
O6 La1 O1 74.0(2) . .
O6 La1 O1 74.0(2) 6_565 .
O11 La1 O1 138.95(17) . .
O11 La1 O1 138.95(17) 6_565 .
O8 La1 O1 70.8(2) 8 .
O8 La1 O1 70.8(2) 3 .
O6 La1 O4 70.1(3) . .
O6 La1 O4 70.1(3) 6_565 .
O11 La1 O4 68.2(3) . .
O11 La1 O4 68.2(3) 6_565 .
O8 La1 O4 138.07(19) 8 .
O8 La1 O4 138.07(19) 3 .
O1 La1 O4 129.2(4) . .
O5 La2 O5 82.5(3) 6 .
O5 La2 O13 143.9(3) 6 6_565
O5 La2 O13 86.2(2) . 6_565
O5 La2 O13 86.2(2) 6 1_545
O5 La2 O13 143.9(3) . 1_545
O13 La2 O13 83.0(3) 6_565 1_545
O5 La2 O9 84.3(2) 6 3_545
O5 La2 O9 139.9(2) . 3_545
O13 La2 O9 124.2(2) 6_565 3_545
O13 La2 O9 72.1(2) 1_545 3_545
O5 La2 O9 139.9(2) 6 8
O5 La2 O9 84.3(2) . 8
O13 La2 O9 72.1(2) 6_565 8
O13 La2 O9 124.2(2) 1_545 8
O9 La2 O9 81.9(3) 3_545 8
O5 La2 O2 70.6(2) 6 .
O5 La2 O2 70.6(2) . .
O13 La2 O2 136.34(18) 6_565 .
O13 La2 O2 136.34(18) 1_545 .
O9 La2 O2 69.3(2) 3_545 .
O9 La2 O2 69.3(2) 8 .
O5 La2 O3 73.3(3) 6 .
O5 La2 O3 73.3(3) . .
O13 La2 O3 70.6(3) 6_565 .
O13 La2 O3 70.6(3) 1_545 .
O9 La2 O3 137.31(19) 3_545 .
O9 La2 O3 137.31(19) 8 .
O2 La2 O3 131.2(4) . .
O6 S1 O5 113.7(4) . .
O6 S1 O7 111.5(5) . .
O5 S1 O7 109.1(5) . .
O6 S1 C1 109.3(4) . .
O5 S1 C1 106.5(4) . .
O7 S1 C1 106.5(4) . .
O6 P1 O5 113.7(4) . .
O6 P1 O7 111.5(5) . .
O5 P1 O7 109.1(5) . .
O6 P1 C1 109.3(4) . .
O5 P1 C1 106.5(4) . .
O7 P1 C1 106.5(4) . .
P1 O5 La2 148.6(4) . .
S1 O5 La2 148.6(4) . .
P1 O6 La1 174.2(4) . .
S1 O6 La1 174.2(4) . .
C2 C1 S1 111.3(6) . .
C2 C1 P1 111.3(6) . .
C3 C2 C5 118.0(8) . .
C3 C2 C1 118.4(7) . .
C5 C2 C1 123.4(7) . .
C2 C3 C2 123.6(10) . 6_565
C5 C4 C5 121.6(10) . 6_565
C2 C5 C4 119.3(8) . .
C2 C5 C6 122.7(7) . .
C4 C5 C6 117.9(7) . .
C5 C6 P2 112.3(6) . .
C5 C6 S2 112.3(6) . .
O8 S2 O9 114.6(4) . .
O8 S2 O10 110.3(4) . .
O9 S2 O10 109.3(4) . .
O8 S2 C6 108.4(4) . .
O9 S2 C6 108.3(4) . .
O10 S2 C6 105.4(4) . .
O8 P2 O9 114.6(4) . .
O8 P2 O10 110.3(4) . .
O9 P2 O10 109.3(4) . .
O8 P2 C6 108.4(4) . .
O9 P2 C6 108.3(4) . .
O10 P2 C6 105.4(4) . .
P2 O8 La1 156.7(4) . 3_445
S2 O8 La1 156.7(4) . 3_445
P2 O9 La2 152.5(4) . 3_455
S2 O9 La2 152.5(4) . 3_455
O13 S3 O11 114.0(4) . .
O13 S3 O12 110.4(6) . .
O11 S3 O12 111.1(5) . .
O13 S3 C7 107.4(4) . .
O11 S3 C7 106.6(4) . .
O12 S3 C7 106.9(5) . .
O13 P3 O11 114.0(4) . .
O13 P3 O12 110.4(6) . .
O11 P3 O12 111.1(5) . .
O13 P3 C7 107.4(4) . .
O11 P3 C7 106.6(4) . .
O12 P3 C7 106.9(5) . .
P3 O11 La1 143.9(4) . .
S3 O11 La1 143.9(4) . .
P3 O13 La2 157.9(4) . 1_565
S3 O13 La2 157.9(4) . 1_565
C8 C7 S3 110.1(6) . .
C8 C7 P3 110.1(6) . .
C8 C8 C9 119.1(6) 2_757 .
C8 C8 C7 122.8(5) 2_757 .
C9 C8 C7 117.8(8) . .
C8 C9 C8 121.7(11) 6_575 .

loop_
_geom_bond_atom_site_label_1
_geom_bond_atom_site_label_2
_geom_bond_distance
_geom_bond_site_symmetry_2
La1 O6 2.429(6) .
La1 O6 2.429(6) 6_565
La1 O11 2.475(7) .
La1 O11 2.475(7) 6_565
La1 O8 2.484(6) 8
La1 O8 2.484(6) 3
La1 O1 2.617(9) .
La1 O4 2.683(13) .
La2 O5 2.387(6) 6
La2 O5 2.387(6) .
La2 O13 2.467(7) 6_565
La2 O13 2.467(6) 1_545
La2 O9 2.485(7) 3_545
La2 O9 2.485(7) 8
La2 O2 2.655(9) .
La2 O3 2.673(15) .
S1 O6 1.464(6) .
S1 O5 1.490(7) .
S1 O7 1.510(7) .
S1 C1 1.781(8) .
P1 O6 1.464(6) .
P1 O5 1.490(7) .
P1 O7 1.510(7) .
P1 C1 1.781(8) .
C1 C2 1.495(11) .
C2 C3 1.394(9) .
C2 C5 1.394(10) .
C3 C2 1.394(9) 6_565
C4 C5 1.403(9) .
C4 C5 1.403(9) 6_565
C5 C6 1.501(11) .
C6 P2 1.798(9) .
C6 S2 1.798(9) .
S2 O8 1.477(7) .
S2 O9 1.477(7) .
S2 O10 1.514(7) .
P2 O8 1.477(7) .
P2 O9 1.477(7) .
P2 O10 1.514(7) .
O8 La1 2.484(6) 3_445
O9 La2 2.485(7) 3_455
S3 O13 1.480(7) .
S3 O11 1.487(7) .
S3 O12 1.512(8) .
S3 C7 1.787(9) .
P3 O13 1.480(7) .
P3 O11 1.487(7) .
P3 O12 1.512(8) .
P3 C7 1.787(9) .
O13 La2 2.467(6) 1_565
C7 C8 1.520(12) .
C8 C8 1.384(17) 2_757
C8 C9 1.391(10) .
C9 C8 1.391(10) 6_575
